data_4060671
loop_
_publ_author_name
'Xuenian Chen'
'Shengming Liu'
'Christine. E. Ple\<cnik'
'Fu-Chen Liu'
'Gideon Fraenkel'
'Sheldon G. Shore'

_publ_section_title
;
 Cyclic Organohydroborate Complexes of Metallocenes. VII. Synthesis,
 Structure, and Fluxional Behavior of Cp2ZrX{(\m-H)2BC8H14} (X \\db H,
 D, Cl)
;
_journal_name_full Organometallics
_journal_page_first 275
_journal_page_last 283
_journal_paper_doi 10.1021/om0206249
_journal_volume 22
_journal_year 2003
_chemical_formula_sum 'C18 H26 B Cl Zr'
_chemical_formula_weight 379.87
_chemical_name_systematic
; 
 ? 
;
_space_group_IT_number 14
_symmetry_cell_setting monoclinic
_symmetry_space_group_name_Hall '-P 2ybc'
_symmetry_space_group_name_H-M 'P 1 21/c 1'
_atom_sites_solution_hydrogens geom
_atom_sites_solution_primary direct
_atom_sites_solution_secondary difmap
_audit_creation_method SHELXL-97
_cell_angle_alpha 90.00
_cell_angle_beta 92.230(10)
_cell_angle_gamma 90.00
_cell_formula_units_Z 8
_cell_length_a 18.7985(10)
_cell_length_b 13.8359(10)
_cell_length_c 13.3282(10)
_cell_measurement_reflns_used '10 frames'
_cell_measurement_temperature 150(2)
_cell_volume 3464.0(4)
_computing_cell_refinement 'DENZO (Oywinowsky & Minor, 1997)'
_computing_data_collection 'COLLECT(Nonius, 1999)'
_computing_data_reduction 'DENZO (Oywinowsky & Minor, 1997)'
_computing_structure_refinement 'SHELXL-97 (Sheldrick, 1997)'
_computing_structure_solution 'SHELXS-97 (Sheldrick, 1990)'
_diffrn_ambient_temperature 150(2)
_diffrn_measured_fraction_theta_full 0.998
_diffrn_measured_fraction_theta_max 0.998
_diffrn_measurement_device_type 'Nonius KappaCCD'
_diffrn_measurement_method '\w at 55/-55'
_diffrn_radiation_monochromator graphite
_diffrn_radiation_source 'fine-focus sealed tube'
_diffrn_radiation_type MoK\a
_diffrn_radiation_wavelength 0.71073
_diffrn_reflns_av_R_equivalents 0.0267
_diffrn_reflns_av_sigmaI/netI 0.0319
_diffrn_reflns_limit_h_max 22
_diffrn_reflns_limit_h_min -22
_diffrn_reflns_limit_k_max 15
_diffrn_reflns_limit_k_min -16
_diffrn_reflns_limit_l_max 15
_diffrn_reflns_limit_l_min -15
_diffrn_reflns_number 19411
_diffrn_reflns_theta_full 25.02
_diffrn_reflns_theta_max 25.02
_diffrn_reflns_theta_min 2.36
_exptl_absorpt_coefficient_mu 0.780
_exptl_absorpt_correction_T_max 0.9402
_exptl_absorpt_correction_T_min 0.7353
_exptl_absorpt_correction_type 'SORTAV (blessing, 1995)'
_exptl_crystal_colour Colorlees
_exptl_crystal_density_diffrn 1.457
_exptl_crystal_density_method 'not measured'
_exptl_crystal_F_000 1568
_exptl_crystal_size_max 0.42
_exptl_crystal_size_mid 0.08
_exptl_crystal_size_min 0.08
_refine_diff_density_max 0.460
_refine_diff_density_min -0.374
_refine_diff_density_rms 0.058
_refine_ls_extinction_method none
_refine_ls_goodness_of_fit_ref 1.042
_refine_ls_hydrogen_treatment mixed
_refine_ls_matrix_type full
_refine_ls_number_parameters 395
_refine_ls_number_reflns 6109
_refine_ls_number_restraints 0
_refine_ls_restrained_S_all 1.042
_refine_ls_R_factor_all 0.0419
_refine_ls_R_factor_gt 0.0279
_refine_ls_shift/su_max 0.007
_refine_ls_shift/su_mean 0.001
_refine_ls_structure_factor_coef Fsqd
_refine_ls_weighting_details 'calc w=1/[\s^2^(Fo^2^)+(0.0246P)^2^+1.8421P] where P=(Fo^2^+2Fc^2^)/3'
_refine_ls_weighting_scheme calc
_refine_ls_wR_factor_gt 0.0585
_refine_ls_wR_factor_ref 0.0632
_reflns_number_gt 4921
_reflns_number_total 6109
_reflns_threshold_expression >2sigma(I)
_cod_original_sg_symbol_H-M P21/c
_cod_database_code 4060671

loop_
_symmetry_equiv_pos_as_xyz
'x, y, z'
'-x, y+1/2, -z+1/2'
'-x, -y, -z'
'x, -y-1/2, z-1/2'

loop_
_atom_site_label
_atom_site_type_symbol
_atom_site_fract_x
_atom_site_fract_y
_atom_site_fract_z
_atom_site_U_iso_or_equiv
_atom_site_adp_type
_atom_site_occupancy
_atom_site_symmetry_multiplicity
_atom_site_calc_flag
Zr1 Zr 0.464943(11) 0.725448(16) 0.103642(15) 0.02096(7) Uani 1 1 d
Cl1 Cl 0.54814(3) 0.70266(5) -0.03705(4) 0.03235(15) Uani 1 1 d
C11 C 0.41715(13) 0.58447(18) 0.19898(17) 0.0316(6) Uani 1 1 d
H11 H 0.3672 0.5743 0.1998 0.038 Uiso 1 1 calc
C12 C 0.45751(13) 0.63988(18) 0.26750(16) 0.0315(6) Uani 1 1 d
H12 H 0.4398 0.6747 0.3226 0.038 Uiso 1 1 calc
C13 C 0.52924(13) 0.63511(19) 0.24058(17) 0.0334(6) Uani 1 1 d
H13 H 0.5684 0.6664 0.2741 0.040 Uiso 1 1 calc
C14 C 0.53251(13) 0.57649(18) 0.15623(19) 0.0355(6) Uani 1 1 d
H14 H 0.5745 0.5596 0.1229 0.043 Uiso 1 1 calc
C15 C 0.46301(14) 0.54638(17) 0.12864(18) 0.0343(6) Uani 1 1 d
H15 H 0.4496 0.5073 0.0725 0.041 Uiso 1 1 calc
C16 C 0.45850(15) 0.86112(19) 0.22525(19) 0.0406(7) Uani 1 1 d
H16 H 0.4438 0.8463 0.2909 0.049 Uiso 1 1 calc
C17 C 0.52767(15) 0.85989(19) 0.1943(2) 0.0437(7) Uani 1 1 d
H17 H 0.5687 0.8440 0.2348 0.052 Uiso 1 1 calc
C18 C 0.52670(15) 0.88607(19) 0.0933(2) 0.0456(7) Uani 1 1 d
H18 H 0.5671 0.8924 0.0531 0.055 Uiso 1 1 calc
C19 C 0.45550(16) 0.90140(18) 0.06146(19) 0.0409(7) Uani 1 1 d
H19 H 0.4387 0.9181 -0.0044 0.049 Uiso 1 1 calc
C10 C 0.41422(14) 0.88741(18) 0.1450(2) 0.0387(7) Uani 1 1 d
H10 H 0.3640 0.8948 0.1463 0.046 Uiso 1 1 calc
B1 B 0.34171(14) 0.7058(2) 0.00897(19) 0.0264(6) Uani 1 1 d
H1A H 0.3608(12) 0.7235(16) 0.0988(16) 0.031(6) Uiso 1 1 d
H1B H 0.3997(11) 0.6966(15) -0.0228(15) 0.025(6) Uiso 1 1 d
C111 C 0.29526(12) 0.60962(18) 0.00262(17) 0.0298(6) Uani 1 1 d
H111 H 0.3240 0.5553 0.0327 0.036 Uiso 1 1 calc
C112 C 0.27709(14) 0.5858(2) -0.10838(19) 0.0391(7) Uani 1 1 d
H11A H 0.3216 0.5688 -0.1416 0.047 Uiso 1 1 calc
H11B H 0.2458 0.5283 -0.1114 0.047 Uiso 1 1 calc
C113 C 0.24046(14) 0.6677(2) -0.16701(17) 0.0411(7) Uani 1 1 d
H11C H 0.2402 0.6519 -0.2395 0.049 Uiso 1 1 calc
H11D H 0.1903 0.6718 -0.1472 0.049 Uiso 1 1 calc
C114 C 0.27546(14) 0.7661(2) -0.15077(18) 0.0399(7) Uani 1 1 d
H11E H 0.2427 0.8165 -0.1783 0.048 Uiso 1 1 calc
H11F H 0.3193 0.7685 -0.1896 0.048 Uiso 1 1 calc
C115 C 0.29515(13) 0.79112(18) -0.04041(17) 0.0311(6) Uani 1 1 d
H115 H 0.3244 0.8515 -0.0389 0.037 Uiso 1 1 calc
C116 C 0.23058(14) 0.80695(19) 0.02395(19) 0.0383(6) Uani 1 1 d
H11G H 0.2474 0.8337 0.0896 0.046 Uiso 1 1 calc
H11H H 0.1995 0.8561 -0.0092 0.046 Uiso 1 1 calc
C117 C 0.18595(14) 0.7167(2) 0.04295(19) 0.0408(7) Uani 1 1 d
H11I H 0.1543 0.7048 -0.0169 0.049 Uiso 1 1 calc
H11J H 0.1553 0.7298 0.1001 0.049 Uiso 1 1 calc
C118 C 0.22890(13) 0.6249(2) 0.06575(18) 0.0371(6) Uani 1 1 d
H11K H 0.1970 0.5686 0.0554 0.045 Uiso 1 1 calc
H11L H 0.2444 0.6259 0.1376 0.045 Uiso 1 1 calc
Zr2 Zr 0.208623(11) 0.280629(17) 0.661071(16) 0.02534(8) Uani 1 1 d
Cl2 Cl 0.29035(3) 0.30322(5) 0.81145(4) 0.03900(17) Uani 1 1 d
C21 C 0.28979(15) 0.4133(2) 0.6082(2) 0.0505(8) Uani 1 1 d
H21 H 0.3328 0.4248 0.6460 0.061 Uiso 1 1 calc
C22 C 0.22370(17) 0.45651(19) 0.6251(2) 0.0454(7) Uani 1 1 d
H22 H 0.2136 0.5006 0.6773 0.054 Uiso 1 1 calc
C23 C 0.17594(14) 0.4225(2) 0.5511(2) 0.0426(7) Uani 1 1 d
H23 H 0.1275 0.4414 0.5425 0.051 Uiso 1 1 calc
C24 C 0.21057(15) 0.3565(2) 0.49173(18) 0.0422(7) Uani 1 1 d
H24 H 0.1897 0.3213 0.4369 0.051 Uiso 1 1 calc
C25 C 0.28164(15) 0.3507(2) 0.5267(2) 0.0472(7) Uani 1 1 d
H25 H 0.3177 0.3114 0.4998 0.057 Uiso 1 1 calc
C26 C 0.26464(16) 0.1316(2) 0.5980(3) 0.0537(9) Uani 1 1 d
H26 H 0.3098 0.1390 0.5692 0.064 Uiso 1 1 calc
C27 C 0.19840(17) 0.13930(19) 0.54689(19) 0.0443(7) Uani 1 1 d
H27 H 0.1906 0.1520 0.4773 0.053 Uiso 1 1 calc
C28 C 0.14622(14) 0.12512(19) 0.6158(2) 0.0380(6) Uani 1 1 d
H28 H 0.0963 0.1261 0.6016 0.046 Uiso 1 1 calc
C29 C 0.17958(15) 0.10907(18) 0.71006(19) 0.0397(7) Uani 1 1 d
H29 H 0.1563 0.0984 0.7711 0.048 Uiso 1 1 calc
C20 C 0.25292(15) 0.1114(2) 0.6987(2) 0.0497(8) Uani 1 1 d
H20 H 0.2885 0.1011 0.7501 0.060 Uiso 1 1 calc
B2 B 0.08671(15) 0.3248(2) 0.7333(2) 0.0335(7) Uani 1 1 d
H2A H 0.1055(12) 0.3007(16) 0.6467(17) 0.034(6) Uiso 1 1 d
H2B H 0.1435(12) 0.3201(17) 0.7752(17) 0.034(6) Uiso 1 1 d
C211 C 0.05422(14) 0.4311(2) 0.73492(19) 0.0421(7) Uani 1 1 d
H211 H 0.0896 0.4771 0.7075 0.051 Uiso 1 1 calc
C212 C -0.01384(17) 0.4330(3) 0.6662(2) 0.0601(9) Uani 1 1 d
H21A H -0.0364 0.4973 0.6720 0.072 Uiso 1 1 calc
H21B H 0.0001 0.4252 0.5958 0.072 Uiso 1 1 calc
C213 C -0.06908(16) 0.3557(3) 0.6888(2) 0.0672(10) Uani 1 1 d
H21C H -0.0953 0.3762 0.7482 0.081 Uiso 1 1 calc
H21D H -0.1038 0.3517 0.6312 0.081 Uiso 1 1 calc
C214 C -0.03835(16) 0.2558(3) 0.7086(2) 0.0594(9) Uani 1 1 d
H21E H -0.0275 0.2260 0.6435 0.071 Uiso 1 1 calc
H21F H -0.0752 0.2155 0.7393 0.071 Uiso 1 1 calc
C215 C 0.02967(14) 0.2529(2) 0.7775(2) 0.0425(7) Uani 1 1 d
H215 H 0.0495 0.1858 0.7768 0.051 Uiso 1 1 calc
C216 C 0.01664(14) 0.2813(2) 0.8869(2) 0.0479(8) Uani 1 1 d
H21G H -0.0221 0.2404 0.9118 0.058 Uiso 1 1 calc
H21H H 0.0602 0.2668 0.9283 0.058 Uiso 1 1 calc
C217 C -0.00305(14) 0.3872(2) 0.9029(2) 0.0501(8) Uani 1 1 d
H21I H -0.0538 0.3963 0.8825 0.060 Uiso 1 1 calc
H21J H 0.0024 0.4021 0.9754 0.060 Uiso 1 1 calc
C218 C 0.04138(15) 0.4586(2) 0.8450(2) 0.0505(8) Uani 1 1 d
H21K H 0.0882 0.4659 0.8810 0.061 Uiso 1 1 calc
H21L H 0.0175 0.5223 0.8457 0.061 Uiso 1 1 calc

loop_
_atom_site_aniso_label
_atom_site_aniso_U_11
_atom_site_aniso_U_22
_atom_site_aniso_U_33
_atom_site_aniso_U_23
_atom_site_aniso_U_13
_atom_site_aniso_U_12
Zr1 0.02436(13) 0.01821(13) 0.02015(12) 0.00006(9) -0.00115(9) 0.00018(9)
Cl1 0.0312(3) 0.0396(4) 0.0265(3) -0.0017(3) 0.0049(2) 0.0006(3)
C11 0.0327(14) 0.0289(15) 0.0331(13) 0.0138(11) -0.0010(11) -0.0026(11)
C12 0.0434(15) 0.0286(15) 0.0224(12) 0.0058(10) 0.0017(11) 0.0044(12)
C13 0.0340(14) 0.0337(16) 0.0317(13) 0.0107(11) -0.0107(11) 0.0023(12)
C14 0.0380(15) 0.0275(15) 0.0413(15) 0.0134(12) 0.0050(12) 0.0153(12)
C15 0.0540(17) 0.0181(14) 0.0304(13) 0.0046(10) -0.0032(12) 0.0012(12)
C16 0.0595(19) 0.0255(15) 0.0369(14) -0.0093(12) 0.0022(14) -0.0010(13)
C17 0.0472(17) 0.0248(16) 0.0576(18) -0.0065(13) -0.0169(14) -0.0062(13)
C18 0.0478(18) 0.0211(15) 0.070(2) -0.0109(14) 0.0239(15) -0.0159(13)
C19 0.069(2) 0.0178(14) 0.0349(14) 0.0038(11) -0.0122(14) -0.0055(13)
C10 0.0364(15) 0.0203(14) 0.0594(18) -0.0117(13) 0.0001(14) 0.0038(12)
B1 0.0253(15) 0.0325(17) 0.0215(13) -0.0008(11) 0.0019(11) -0.0009(12)
C111 0.0279(13) 0.0288(15) 0.0323(13) -0.0015(11) -0.0037(11) -0.0005(11)
C112 0.0387(15) 0.0393(17) 0.0390(14) -0.0117(12) -0.0035(12) -0.0039(13)
C113 0.0433(16) 0.0546(19) 0.0249(13) -0.0089(12) -0.0050(11) -0.0020(14)
C114 0.0382(15) 0.0506(19) 0.0307(14) 0.0114(12) -0.0014(12) 0.0043(13)
C115 0.0323(14) 0.0289(15) 0.0316(13) 0.0046(11) -0.0052(11) -0.0012(11)
C116 0.0401(15) 0.0370(16) 0.0371(14) -0.0077(12) -0.0072(12) 0.0107(13)
C117 0.0323(14) 0.056(2) 0.0343(14) -0.0047(13) 0.0057(11) 0.0022(13)
C118 0.0366(15) 0.0409(17) 0.0340(13) 0.0043(12) 0.0050(11) -0.0073(13)
Zr2 0.02451(13) 0.02383(14) 0.02793(13) -0.00260(10) 0.00413(10) -0.00075(10)
Cl2 0.0327(3) 0.0513(4) 0.0328(3) -0.0019(3) -0.0013(3) -0.0049(3)
C21 0.0453(18) 0.0426(18) 0.0627(19) 0.0237(16) -0.0099(15) -0.0213(15)
C22 0.069(2) 0.0247(16) 0.0425(16) 0.0024(12) 0.0041(15) -0.0028(14)
C23 0.0453(16) 0.0395(17) 0.0430(15) 0.0137(13) 0.0031(13) 0.0086(14)
C24 0.0553(18) 0.0412(18) 0.0301(13) 0.0052(12) 0.0032(13) -0.0046(14)
C25 0.0450(18) 0.0422(19) 0.0559(18) 0.0152(15) 0.0208(15) -0.0002(14)
C26 0.0457(18) 0.0259(17) 0.092(2) -0.0141(16) 0.0340(18) -0.0004(13)
C27 0.070(2) 0.0273(16) 0.0360(14) -0.0102(12) 0.0121(14) -0.0081(14)
C28 0.0359(15) 0.0279(15) 0.0500(16) -0.0104(12) 0.0008(13) -0.0060(12)
C29 0.0557(18) 0.0228(15) 0.0414(15) -0.0010(12) 0.0130(13) -0.0061(13)
C20 0.0494(18) 0.0217(16) 0.077(2) 0.0005(14) -0.0172(16) 0.0064(13)
B2 0.0240(15) 0.0434(19) 0.0332(15) -0.0094(14) 0.0013(13) 0.0007(13)
C211 0.0382(15) 0.0456(18) 0.0429(15) -0.0083(13) 0.0065(12) 0.0068(13)
C212 0.056(2) 0.074(2) 0.0503(18) -0.0052(17) -0.0010(15) 0.0288(18)
C213 0.0361(17) 0.106(3) 0.0580(19) -0.019(2) -0.0101(15) 0.0146(19)
C214 0.0366(17) 0.080(3) 0.061(2) -0.0248(18) 0.0042(15) -0.0117(17)
C215 0.0307(14) 0.0473(18) 0.0500(16) -0.0088(14) 0.0093(12) 0.0051(13)
C216 0.0313(15) 0.064(2) 0.0486(17) -0.0015(15) 0.0099(13) 0.0016(14)
C217 0.0371(16) 0.073(2) 0.0404(16) -0.0151(15) 0.0041(13) 0.0076(15)
C218 0.0444(17) 0.051(2) 0.0566(18) -0.0179(15) 0.0055(14) 0.0100(15)

loop_
_atom_type_symbol
_atom_type_description
_atom_type_scat_dispersion_real
_atom_type_scat_dispersion_imag
_atom_type_scat_source
C C 0.0033 0.0016 'International Tables Vol C Tables 4.2.6.8 and 6.1.1.4'
H H 0.0000 0.0000 'International Tables Vol C Tables 4.2.6.8 and 6.1.1.4'
B B 0.0013 0.0007 'International Tables Vol C Tables 4.2.6.8 and 6.1.1.4'
Cl Cl 0.1484 0.1585 'International Tables Vol C Tables 4.2.6.8 and 6.1.1.4'
Zr Zr -2.9673 0.5597 'International Tables Vol C Tables 4.2.6.8 and 6.1.1.4'

loop_
_geom_angle_atom_site_label_1
_geom_angle_atom_site_label_2
_geom_angle_atom_site_label_3
_geom_angle
C16 Zr1 C13 86.31(9)
C16 Zr1 C17 32.18(9)
C13 Zr1 C17 79.15(9)
C16 Zr1 C12 77.39(8)
C13 Zr1 C12 32.90(8)
C17 Zr1 C12 88.35(9)
C16 Zr1 C15 131.30(8)
C13 Zr1 C15 54.07(8)
C17 Zr1 C15 133.21(9)
C12 Zr1 C15 53.92(8)
C16 Zr1 C19 53.65(8)
C13 Zr1 C19 132.99(8)
C17 Zr1 C19 53.88(8)
C12 Zr1 C19 130.75(8)
C15 Zr1 C19 172.89(8)
C16 Zr1 C10 32.07(9)
C13 Zr1 C10 117.81(9)
C17 Zr1 C10 53.28(9)
C12 Zr1 C10 101.38(9)
C15 Zr1 C10 148.16(9)
C19 Zr1 C10 32.35(9)
C16 Zr1 C14 118.39(9)
C13 Zr1 C14 32.32(8)
C17 Zr1 C14 104.67(9)
C12 Zr1 C14 53.81(8)
C15 Zr1 C14 32.63(8)
C19 Zr1 C14 153.27(9)
C10 Zr1 C14 150.12(9)
C16 Zr1 Cl1 129.05(7)
C13 Zr1 Cl1 100.73(6)
C17 Zr1 Cl1 99.18(7)
C12 Zr1 Cl1 130.78(6)
C15 Zr1 Cl1 89.30(6)
C19 Zr1 Cl1 89.72(7)
C10 Zr1 Cl1 122.05(7)
C14 Zr1 Cl1 77.39(6)
C16 Zr1 C11 103.24(9)
C13 Zr1 C11 53.97(8)
C17 Zr1 C11 120.42(9)
C12 Zr1 C11 32.34(8)
C15 Zr1 C11 32.45(8)
C19 Zr1 C11 147.65(9)
C10 Zr1 C11 115.88(9)
C14 Zr1 C11 53.68(8)
Cl1 Zr1 C11 121.74(6)
C16 Zr1 C18 53.30(9)
C13 Zr1 C18 105.80(10)
C17 Zr1 C18 32.33(9)
C12 Zr1 C18 120.63(9)
C15 Zr1 C18 153.19(9)
C19 Zr1 C18 32.51(9)
C10 Zr1 C18 53.25(9)
C14 Zr1 C18 120.81(10)
Cl1 Zr1 C18 76.56(6)
C11 Zr1 C18 152.73(9)
C16 Zr1 B1 109.21(9)
C13 Zr1 B1 134.42(8)
C17 Zr1 B1 135.02(9)
C12 Zr1 B1 107.18(8)
C15 Zr1 B1 86.80(9)
C19 Zr1 B1 86.48(9)
C10 Zr1 B1 82.01(9)
C14 Zr1 B1 118.72(9)
Cl1 Zr1 B1 101.14(6)
C11 Zr1 B1 80.54(8)
C18 Zr1 B1 117.96(10)
C16 Zr1 H1A 87.6(6)
C13 Zr1 H1A 118.3(6)
C17 Zr1 H1A 118.7(6)
C12 Zr1 H1A 86.1(6)
C15 Zr1 H1A 88.4(6)
C19 Zr1 H1A 86.8(6)
C10 Zr1 H1A 68.3(6)
C14 Zr1 H1A 119.6(6)
Cl1 Zr1 H1A 128.8(6)
C11 Zr1 H1A 68.2(6)
C18 Zr1 H1A 118.3(6)
B1 Zr1 H1A 27.6(6)
C16 Zr1 H1B 129.0(6)
C13 Zr1 H1B 138.7(6)
C17 Zr1 H1B 142.0(6)
C12 Zr1 H1B 124.5(6)
C15 Zr1 H1B 84.6(6)
C19 Zr1 H1B 88.3(6)
C10 Zr1 H1B 97.6(6)
C14 Zr1 H1B 110.1(6)
Cl1 Zr1 H1B 74.7(6)
C11 Zr1 H1B 92.8(6)
C18 Zr1 H1B 112.6(6)
B1 Zr1 H1B 26.5(6)
H1A Zr1 H1B 54.1(9)
C12 C11 C15 108.2(2)
C12 C11 Zr1 73.03(13)
C15 C11 Zr1 73.27(13)
C12 C11 H11 125.9
C15 C11 H11 125.9
Zr1 C11 H11 119.6
C11 C12 C13 108.0(2)
C11 C12 Zr1 74.63(13)
C13 C12 Zr1 73.30(13)
C11 C12 H12 126.0
C13 C12 H12 126.0
Zr1 C12 H12 118.0
C14 C13 C12 107.8(2)
C14 C13 Zr1 74.64(13)
C12 C13 Zr1 73.80(13)
C14 C13 H13 126.1
C12 C13 H13 126.1
Zr1 C13 H13 117.5
C13 C14 C15 108.3(2)
C13 C14 Zr1 73.05(14)
C15 C14 Zr1 73.44(14)
C13 C14 H14 125.8
C15 C14 H14 125.8
Zr1 C14 H14 119.5
C11 C15 C14 107.6(2)
C11 C15 Zr1 74.27(14)
C14 C15 Zr1 73.93(14)
C11 C15 H15 126.2
C14 C15 H15 126.2
Zr1 C15 H15 117.7
C10 C16 C17 108.6(2)
C10 C16 Zr1 74.72(14)
C17 C16 Zr1 74.06(15)
C10 C16 H16 125.7
C17 C16 H16 125.7
Zr1 C16 H16 117.5
C16 C17 C18 108.0(2)
C16 C17 Zr1 73.75(15)
C18 C17 Zr1 74.76(15)
C16 C17 H17 126.0
C18 C17 H17 126.0
Zr1 C17 H17 117.5
C17 C18 C19 107.9(2)
C17 C18 Zr1 72.91(15)
C19 C18 Zr1 73.34(14)
C17 C18 H18 126.0
C19 C18 H18 126.0
Zr1 C18 H18 119.6
C10 C19 C18 106.9(2)
C10 C19 Zr1 73.89(14)
C18 C19 Zr1 74.14(15)
C10 C19 H19 126.5
C18 C19 H19 126.5
Zr1 C19 H19 117.5
C16 C10 C19 108.5(2)
C16 C10 Zr1 73.21(15)
C19 C10 Zr1 73.76(14)
C16 C10 H10 125.7
C19 C10 H10 125.7
Zr1 C10 H10 119.1
C111 B1 C115 107.8(2)
C111 B1 Zr1 125.97(17)
C115 B1 Zr1 125.81(17)
C111 B1 H1A 110.4(10)
C115 B1 H1A 112.3(10)
Zr1 B1 H1A 46.0(10)
C111 B1 H1B 113.5(11)
C115 B1 H1B 115.3(10)
Zr1 B1 H1B 51.3(10)
H1A B1 H1B 97.3(14)
C112 C111 C118 113.5(2)
C112 C111 B1 109.3(2)
C118 C111 B1 108.0(2)
C112 C111 H111 108.7
C118 C111 H111 108.7
B1 C111 H111 108.7
C113 C112 C111 114.3(2)
C113 C112 H11A 108.7
C111 C112 H11A 108.7
C113 C112 H11B 108.7
C111 C112 H11B 108.7
H11A C112 H11B 107.6
C114 C113 C112 114.0(2)
C114 C113 H11C 108.7
C112 C113 H11C 108.7
C114 C113 H11D 108.7
C112 C113 H11D 108.7
H11C C113 H11D 107.6
C113 C114 C115 115.0(2)
C113 C114 H11E 108.5
C115 C114 H11E 108.5
C113 C114 H11F 108.5
C115 C114 H11F 108.5
H11E C114 H11F 107.5
C116 C115 C114 113.6(2)
C116 C115 B1 108.01(19)
C114 C115 B1 109.6(2)
C116 C115 H115 108.5
C114 C115 H115 108.5
B1 C115 H115 108.5
C117 C116 C115 115.4(2)
C117 C116 H11G 108.4
C115 C116 H11G 108.4
C117 C116 H11H 108.4
C115 C116 H11H 108.4
H11G C116 H11H 107.5
C116 C117 C118 115.0(2)
C116 C117 H11I 108.5
C118 C117 H11I 108.5
C116 C117 H11J 108.5
C118 C117 H11J 108.5
H11I C117 H11J 107.5
C117 C118 C111 115.9(2)
C117 C118 H11K 108.3
C111 C118 H11K 108.3
C117 C118 H11L 108.3
C111 C118 H11L 108.3
H11K C118 H11L 107.4
C26 Zr2 C27 32.80(10)
C26 Zr2 C24 91.24(10)
C27 Zr2 C24 77.28(9)
C26 Zr2 C25 80.02(10)
C27 Zr2 C25 84.12(10)
C24 Zr2 C25 32.62(9)
C26 Zr2 Cl2 96.90(9)
C27 Zr2 Cl2 128.43(7)
C24 Zr2 Cl2 130.11(7)
C25 Zr2 Cl2 100.90(7)
C26 Zr2 C22 133.84(10)
C27 Zr2 C22 131.06(9)
C24 Zr2 C22 53.85(9)
C25 Zr2 C22 54.14(9)
Cl2 Zr2 C22 87.77(7)
C26 Zr2 C21 104.03(10)
C27 Zr2 C21 116.00(10)
C24 Zr2 C21 53.54(9)
C25 Zr2 C21 32.35(10)
Cl2 Zr2 C21 76.80(7)
C22 Zr2 C21 32.62(9)
C26 Zr2 C28 53.60(9)
C27 Zr2 C28 32.18(9)
C24 Zr2 C28 99.59(9)
C25 Zr2 C28 115.17(10)
Cl2 Zr2 C28 124.52(7)
C22 Zr2 C28 147.50(9)
C21 Zr2 C28 147.51(10)
C26 Zr2 C23 123.35(10)
C27 Zr2 C23 104.27(10)
C24 Zr2 C23 32.19(9)
C25 Zr2 C23 53.57(9)
Cl2 Zr2 C23 119.97(7)
C22 Zr2 C23 32.22(9)
C21 Zr2 C23 53.22(9)
C28 Zr2 C23 115.33(9)
C26 Zr2 C20 32.39(10)
C27 Zr2 C20 53.76(10)
C24 Zr2 C20 123.61(10)
C25 Zr2 C20 108.43(10)
Cl2 Zr2 C20 76.65(7)
C22 Zr2 C20 154.28(10)
C21 Zr2 C20 122.31(10)
C28 Zr2 C20 53.26(9)
C23 Zr2 C20 155.57(10)
C26 Zr2 C29 53.48(9)
C27 Zr2 C29 53.54(8)
C24 Zr2 C29 129.86(9)
C25 Zr2 C29 132.92(9)
Cl2 Zr2 C29 92.44(7)
C22 Zr2 C29 172.59(9)
C21 Zr2 C29 154.26(10)
C28 Zr2 C29 32.24(9)
C23 Zr2 C29 146.55(9)
C20 Zr2 C29 31.99(9)
C26 Zr2 B2 135.70(10)
C27 Zr2 B2 111.41(10)
C24 Zr2 B2 106.36(10)
C25 Zr2 B2 133.94(10)
Cl2 Zr2 B2 101.40(6)
C22 Zr2 B2 87.15(10)
C21 Zr2 B2 119.26(11)
C28 Zr2 B2 83.09(9)
C23 Zr2 B2 80.39(9)
C20 Zr2 B2 115.69(10)
C29 Zr2 B2 85.55(9)
C26 Zr2 H2A 121.1(7)
C27 Zr2 H2A 90.0(7)
C24 Zr2 H2A 84.3(7)
C25 Zr2 H2A 116.4(7)
Cl2 Zr2 H2A 129.5(7)
C22 Zr2 H2A 87.8(7)
C21 Zr2 H2A 118.6(7)
C28 Zr2 H2A 69.4(7)
C23 Zr2 H2A 67.3(7)
C20 Zr2 H2A 117.9(7)
C29 Zr2 H2A 86.3(7)
B2 Zr2 H2A 28.1(7)
C26 Zr2 H2B 138.0(7)
C27 Zr2 H2B 128.8(7)
C24 Zr2 H2B 125.9(6)
C25 Zr2 H2B 141.8(7)
Cl2 Zr2 H2B 74.9(6)
C22 Zr2 H2B 87.6(6)
C21 Zr2 H2B 113.5(7)
C28 Zr2 H2B 96.8(7)
C23 Zr2 H2B 94.9(6)
C20 Zr2 H2B 107.4(7)
C29 Zr2 H2B 85.3(6)
B2 Zr2 H2B 26.5(6)
H2A Zr2 H2B 54.7(9)
C25 C21 C22 108.6(2)
C25 C21 Zr2 73.41(15)
C22 C21 Zr2 73.43(15)
C25 C21 H21 125.7
C22 C21 H21 125.7
Zr2 C21 H21 119.3
C23 C22 C21 107.0(2)
C23 C22 Zr2 74.43(16)
C21 C22 Zr2 73.95(15)
C23 C22 H22 126.5
C21 C22 H22 126.5
Zr2 C22 H22 117.3
C24 C23 C22 108.9(2)
C24 C23 Zr2 73.05(15)
C22 C23 Zr2 73.35(15)
C24 C23 H23 125.6
C22 C23 H23 125.6
Zr2 C23 H23 119.8
C23 C24 C25 108.1(2)
C23 C24 Zr2 74.76(14)
C25 C24 Zr2 73.85(15)
C23 C24 H24 125.9
C25 C24 H24 125.9
Zr2 C24 H24 117.4
C21 C25 C24 107.4(3)
C21 C25 Zr2 74.24(15)
C24 C25 Zr2 73.53(14)
C21 C25 H25 126.3
C24 C25 H25 126.3
Zr2 C25 H25 117.9
C20 C26 C27 108.2(2)
C20 C26 Zr2 75.85(16)
C27 C26 Zr2 73.76(15)
C20 C26 H26 125.9
C27 C26 H26 125.9
Zr2 C26 H26 116.5
C28 C27 C26 107.8(2)
C28 C27 Zr2 75.19(15)
C26 C27 Zr2 73.44(15)
C28 C27 H27 126.1
C26 C27 H27 126.1
Zr2 C27 H27 117.3
C27 C28 C29 108.3(2)
C27 C28 Zr2 72.64(15)
C29 C28 Zr2 74.45(14)
C27 C28 H28 125.9
C29 C28 H28 125.9
Zr2 C28 H28 118.9
C20 C29 C28 108.0(2)
C20 C29 Zr2 74.06(15)
C28 C29 Zr2 73.31(15)
C20 C29 H29 126.0
C28 C29 H29 126.0
Zr2 C29 H29 118.6
C29 C20 C26 107.6(3)
C29 C20 Zr2 73.95(15)
C26 C20 Zr2 71.76(16)
C29 C20 H20 126.2
C26 C20 H20 126.2
Zr2 C20 H20 120.0
C215 B2 C211 107.9(2)
C215 B2 Zr2 127.43(19)
C211 B2 Zr2 124.56(19)
C215 B2 H2A 112.9(11)
C211 B2 H2A 112.1(11)
Zr2 B2 H2A 46.9(10)
C215 B2 H2B 113.5(11)
C211 B2 H2B 112.5(11)
Zr2 B2 H2B 51.0(10)
H2A B2 H2B 97.9(15)
C218 C211 C212 113.7(2)
C218 C211 B2 108.3(2)
C212 C211 B2 108.5(2)
C218 C211 H211 108.7
C212 C211 H211 108.7
B2 C211 H211 108.7
C213 C212 C211 115.2(3)
C213 C212 H21A 108.5
C211 C212 H21A 108.5
C213 C212 H21B 108.5
C211 C212 H21B 108.5
H21A C212 H21B 107.5
C214 C213 C212 114.5(2)
C214 C213 H21C 108.6
C212 C213 H21C 108.6
C214 C213 H21D 108.6
C212 C213 H21D 108.6
H21C C213 H21D 107.6
C213 C214 C215 115.3(3)
C213 C214 H21E 108.4
C215 C214 H21E 108.4
C213 C214 H21F 108.4
C215 C214 H21F 108.4
H21E C214 H21F 107.5
C216 C215 C214 113.4(2)
C216 C215 B2 109.0(2)
C214 C215 B2 108.5(2)
C216 C215 H215 108.6
C214 C215 H215 108.6
B2 C215 H215 108.6
C217 C216 C215 115.2(2)
C217 C216 H21G 108.5
C215 C216 H21G 108.5
C217 C216 H21H 108.5
C215 C216 H21H 108.5
H21G C216 H21H 107.5
C218 C217 C216 114.3(2)
C218 C217 H21I 108.7
C216 C217 H21I 108.7
C218 C217 H21J 108.7
C216 C217 H21J 108.7
H21I C217 H21J 107.6
C217 C218 C211 115.5(2)
C217 C218 H21K 108.4
C211 C218 H21K 108.4
C217 C218 H21L 108.4
C211 C218 H21L 108.4
H21K C218 H21L 107.5

loop_
_geom_bond_atom_site_label_1
_geom_bond_atom_site_label_2
_geom_bond_distance
Zr1 C16 2.486(2)
Zr1 C13 2.487(2)
Zr1 C17 2.490(3)
Zr1 C12 2.493(2)
Zr1 C15 2.500(2)
Zr1 C19 2.503(2)
Zr1 C10 2.505(2)
Zr1 C14 2.507(2)
Zr1 Cl1 2.5080(6)
Zr1 C11 2.513(2)
Zr1 C18 2.513(2)
Zr1 B1 2.609(3)
Zr1 H1A 1.96(2)
Zr1 H1B 2.08(2)
C11 C12 1.394(3)
C11 C15 1.401(3)
C11 H11 0.9500
C12 C13 1.410(3)
C12 H12 0.9500
C13 C14 1.390(4)
C13 H13 0.9500
C14 C15 1.406(4)
C14 H14 0.9500
C15 H15 0.9500
C16 C10 1.379(4)
C16 C17 1.379(4)
C16 H16 0.9500
C17 C18 1.393(4)
C17 H17 0.9500
C18 C19 1.404(4)
C18 H18 0.9500
C19 C10 1.395(4)
C19 H19 0.9500
C10 H10 0.9500
B1 C111 1.593(4)
B1 C115 1.596(4)
B1 H1A 1.26(2)
B1 H1B 1.19(2)
C111 C112 1.541(3)
C111 C118 1.546(3)
C111 H111 1.0000
C112 C113 1.525(4)
C112 H11A 0.9900
C112 H11B 0.9900
C113 C114 1.524(4)
C113 H11C 0.9900
C113 H11D 0.9900
C114 C115 1.542(3)
C114 H11E 0.9900
C114 H11F 0.9900
C115 C116 1.529(4)
C115 H115 1.0000
C116 C117 1.531(4)
C116 H11G 0.9900
C116 H11H 0.9900
C117 C118 1.529(4)
C117 H11I 0.9900
C117 H11J 0.9900
C118 H11K 0.9900
C118 H11L 0.9900
Zr2 C26 2.477(3)
Zr2 C27 2.481(3)
Zr2 C24 2.491(2)
Zr2 C25 2.495(3)
Zr2 Cl2 2.4971(7)
Zr2 C22 2.498(3)
Zr2 C21 2.505(3)
Zr2 C28 2.513(3)
Zr2 C23 2.512(3)
Zr2 C20 2.529(3)
Zr2 C29 2.527(3)
Zr2 B2 2.593(3)
Zr2 H2A 1.96(2)
Zr2 H2B 2.06(2)
C21 C25 1.393(4)
C21 C22 1.405(4)
C21 H21 0.9500
C22 C23 1.390(4)
C22 H22 0.9500
C23 C24 1.387(4)
C23 H23 0.9500
C24 C25 1.400(4)
C24 H24 0.9500
C25 H25 0.9500
C26 C20 1.397(4)
C26 C27 1.400(4)
C26 H26 0.9500
C27 C28 1.384(4)
C27 H27 0.9500
C28 C29 1.399(4)
C28 H28 0.9500
C29 C20 1.393(4)
C29 H29 0.9500
C20 H20 0.9500
B2 C215 1.592(4)
B2 C211 1.593(4)
B2 H2A 1.27(2)
B2 H2B 1.19(2)
C211 C218 1.544(4)
C211 C212 1.544(4)
C211 H211 1.0000
C212 C213 1.529(5)
C212 H21A 0.9900
C212 H21B 0.9900
C213 C214 1.518(5)
C213 H21C 0.9900
C213 H21D 0.9900
C214 C215 1.545(4)
C214 H21E 0.9900
C214 H21F 0.9900
C215 C216 1.539(4)
C215 H215 1.0000
C216 C217 1.527(4)
C216 H21G 0.9900
C216 H21H 0.9900
C217 C218 1.523(4)
C217 H21I 0.9900
C217 H21J 0.9900
C218 H21K 0.9900
C218 H21L 0.9900
